data_4038724
loop_
_publ_author_name
'Ding, Ya-Nan'
'Shi, Wei-Yu'
'Liu, Ce'
'Zheng, Nian'
'Li, Ming'
'An, Yang'
'Zhang, Zhe'
'Wang, Cui-Tian'
'Zhang, Bo-Sheng'
'Liang, Yong-Min'

_publ_section_title
;
 Palladium-Catalyzed ortho-C-H Glycosylation/ipso-Alkenylation of Aryl
 Iodides.
;
_journal_name_full 'The Journal of organic chemistry'
_journal_paper_doi 10.1021/acs.joc.0c01392
_journal_year 2020
_chemical_formula_moiety 'C23 H29 F O7'
_chemical_formula_sum 'C23 H29 F O7'
_chemical_formula_weight 436.46
_space_group_crystal_system monoclinic
_space_group_IT_number 5
_space_group_name_Hall 'C 2y'
_space_group_name_H-M_alt 'C 1 2 1'
_atom_sites_solution_hydrogens geom
_atom_sites_solution_primary iterative
_audit_creation_date 2019-12-18
_audit_creation_method
;
Olex2 1.2
(compiled 2018.05.29 svn.r3508 for OlexSys, GUI svn.r5506)
;
_cell_angle_alpha 90
_cell_angle_beta 115.321(4)
_cell_angle_gamma 90
_cell_formula_units_Z 4
_cell_length_a 15.4240(5)
_cell_length_b 9.53660(19)
_cell_length_c 17.1423(5)
_cell_measurement_reflns_used 6519
_cell_measurement_temperature 293(2)
_cell_measurement_theta_max 69.8940
_cell_measurement_theta_min 9.7140
_cell_volume 2279.25(13)
_computing_cell_refinement 'CrysAlisPro 1.171.38.43f (Rigaku OD, 2015)'
_computing_data_collection 'CrysAlisPro 1.171.38.43f (Rigaku OD, 2015)'
_computing_data_reduction 'CrysAlisPro 1.171.38.43f (Rigaku OD, 2015)'
_computing_molecular_graphics 'Olex2 (Dolomanov et al., 2009)'
_computing_publication_material 'Olex2 (Dolomanov et al., 2009)'
_computing_structure_refinement 'ShelXL (Sheldrick, 2015)'
_computing_structure_solution
;
Superflip (Palatinus & Chapuis, 2007;Palatinus & van der Lee, 2008;
Palatinus et al., 2012)
;
_diffrn_ambient_temperature 293(2)
_diffrn_detector 'CCD plate'
_diffrn_detector_area_resol_mean 16.0733
_diffrn_detector_type Eos
_diffrn_measured_fraction_theta_full 0.997
_diffrn_measured_fraction_theta_max 0.997
_diffrn_measurement_details
;
List of Runs (angles in degrees, time in seconds):

  # Type    Start    End  Width  t~exp~   \w     \q     \k     \f   Frames
--------------------------------------------------------------------------
  1  \w    -69.00  21.00   1.00    1.00    --    0.00 -57.00 150.00   90
  2  \w    -21.00  69.00   1.00    1.00    --    0.00  57.00-180.00   90
  3  \w    -72.00  26.00   1.00    1.00    --    0.00 -38.00  30.00   98
  4  \w    -15.00  75.00   1.00    1.00    --   54.00 -57.00-120.00   90
  5  \w     33.00 123.00   1.00    1.00    --   54.00  57.00 -90.00   90
  6  \w     33.00 123.00   1.00    1.00    --   54.00  57.00 120.00   90
  7  \w     33.00 123.00   1.00    1.00    --   54.00  57.00-150.00   90
  8  \w    -15.00  75.00   1.00    1.00    --   54.00 -57.00   0.00   90
  9  \w     28.00 126.00   1.00    1.00    --   54.00  38.00 150.00   98
 10  \w     23.00 111.00   1.00    1.00    --   54.00-125.00   0.00   88
 11  \w    -18.00  80.00   1.00    1.00    --   54.00 -38.00 -30.00   98
 12  \w     36.00 134.00   1.00    1.00    --  108.00 -38.00-180.00   98
 13  \w     82.00 178.00   1.00    1.00    --  108.00  38.00 -90.00   96
 14  \w     78.00 178.00   1.00    1.00    --  108.00  77.00-120.00  100
 15  \w     38.00 138.00   1.00    1.00    --  108.00 -77.00  30.00  100
 16  \w     78.00 178.00   1.00    1.00    --  108.00  77.00-180.00  100
 17  \w     85.00 176.00   1.00    1.00    --  108.00  65.00 126.00   91
 18  \w     78.00 178.00   1.00    1.00    --  108.00  77.00-150.00  100
 19  \w     78.00 178.00   1.00    1.00    --  108.00  77.00 150.00  100
 20  \w     86.00 178.00   1.00    1.00    --  108.00  50.00  30.00   92
 21  \w     82.00 178.00   1.00    1.00    --  108.00  38.00  60.00   96
 22  \w     86.00 157.00   1.00    1.00    --  108.00  63.00-120.00   71
 23  \w     52.00 131.00   1.00    1.00    --  108.00 -64.00-150.00   79
 24  \w     86.00 138.00   1.00    1.00    --  108.00  38.00  90.00   52
 25  \w     85.00 160.00   1.00    1.00    --  108.00  38.00 -60.00   75
 26  \w     81.00 166.00   1.00    1.00    --  108.00  77.00  90.00   85
 27  \w     87.00 114.00   1.00    1.00    --  108.00  50.00-120.00   27
 28  \w     92.00 176.00   1.00    1.00    --  108.00  50.00 -90.00   84
 29  \w     90.00 117.00   1.00    1.00    --  108.00  63.00-150.00   27
 30  \w     88.00 115.00   1.00    1.00    --  108.00  50.00-150.00   27
 31  \w     81.00 108.00   1.00    1.00    --  108.00  72.00-161.18   27
;
_diffrn_measurement_device 'four-circle diffractometer'
_diffrn_measurement_device_type 'SuperNova, Dual, Cu at zero, Eos'
_diffrn_measurement_method '\w scans'
_diffrn_orient_matrix_type 'CrysAlisPro convention (1999,Acta A55,543-557)'
_diffrn_orient_matrix_UB_11 0.0871664000
_diffrn_orient_matrix_UB_12 0.0618525000
_diffrn_orient_matrix_UB_13 -0.0096549000
_diffrn_orient_matrix_UB_21 0.0159454000
_diffrn_orient_matrix_UB_22 0.1041686000
_diffrn_orient_matrix_UB_23 0.0735672000
_diffrn_orient_matrix_UB_31 0.0660137000
_diffrn_orient_matrix_UB_32 -0.1068940000
_diffrn_orient_matrix_UB_33 0.0661559000
_diffrn_radiation_monochromator mirror
_diffrn_radiation_probe x-ray
_diffrn_radiation_type CuK\a
_diffrn_radiation_wavelength 1.54184
_diffrn_reflns_av_R_equivalents 0.0382
_diffrn_reflns_av_unetI/netI 0.0259
_diffrn_reflns_Laue_measured_fraction_full 0.997
_diffrn_reflns_Laue_measured_fraction_max 0.997
_diffrn_reflns_limit_h_max 18
_diffrn_reflns_limit_h_min -18
_diffrn_reflns_limit_k_max 11
_diffrn_reflns_limit_k_min -11
_diffrn_reflns_limit_l_max 20
_diffrn_reflns_limit_l_min -20
_diffrn_reflns_number 12177
_diffrn_reflns_point_group_measured_fraction_full 0.990
_diffrn_reflns_point_group_measured_fraction_max 0.990
_diffrn_reflns_theta_full 66.600
_diffrn_reflns_theta_max 66.600
_diffrn_reflns_theta_min 5.621
_diffrn_source 'micro-focus sealed X-ray tube'
_diffrn_source_type 'SuperNova (Cu) X-ray Source'
_exptl_absorpt_coefficient_mu 0.827
_exptl_absorpt_correction_T_max 1.00000
_exptl_absorpt_correction_T_min 0.45650
_exptl_absorpt_correction_type multi-scan
_exptl_absorpt_process_details
;
CrysAlisPro 1.171.38.43f (Rigaku Oxford Diffraction, 2015)
Empirical absorption correction using spherical harmonics,
 implemented in SCALE3 ABSPACK scaling algorithm.
;
_exptl_crystal_colour 'clear light colourless'
_exptl_crystal_colour_lustre clear
_exptl_crystal_colour_modifier light
_exptl_crystal_colour_primary colourless
_exptl_crystal_density_diffrn 1.272
_exptl_crystal_description block
_exptl_crystal_F_000 928
_exptl_crystal_size_max 0.21
_exptl_crystal_size_mid 0.18
_exptl_crystal_size_min 0.12
_refine_diff_density_max 0.124
_refine_diff_density_min -0.220
_refine_diff_density_rms 0.036
_refine_ls_abs_structure_details
;
 Flack x determined using 1579 quotients [(I+)-(I-)]/[(I+)+(I-)]
 (Parsons, Flack and Wagner, Acta Cryst. B69 (2013) 249-259).
;
_refine_ls_abs_structure_Flack 0.13(11)
_refine_ls_extinction_method none
_refine_ls_goodness_of_fit_ref 1.082
_refine_ls_hydrogen_treatment constr
_refine_ls_matrix_type full
_refine_ls_number_parameters 342
_refine_ls_number_reflns 4009
_refine_ls_number_restraints 13
_refine_ls_restrained_S_all 1.087
_refine_ls_R_factor_all 0.0468
_refine_ls_R_factor_gt 0.0439
_refine_ls_shift/su_max 0.000
_refine_ls_shift/su_mean 0.000
_refine_ls_structure_factor_coef Fsqd
_refine_ls_weighting_details 'w=1/[\s^2^(Fo^2^)+(0.0787P)^2^+0.3104P] where P=(Fo^2^+2Fc^2^)/3'
_refine_ls_weighting_scheme calc
_refine_ls_wR_factor_gt 0.1215
_refine_ls_wR_factor_ref 0.1261
_reflns_Friedel_coverage 0.863
_reflns_Friedel_fraction_full 0.983
_reflns_Friedel_fraction_max 0.983
_reflns_number_gt 3693
_reflns_number_total 4009
_reflns_threshold_expression 'I > 2\s(I)'
_cod_data_source_file jo0c01392_si_002.cif
_cod_data_source_block dingyn_1217_2
_cod_database_code 4038724
_shelx_shelxl_version_number 2018/3
_shelx_space_group_comment
;
The symmetry employed for this shelxl refinement is uniquely defined
by the following loop, which should always be used as a source of
symmetry information in preference to the above space-group names.
They are only intended as comments.
;
_shelx_estimated_absorpt_t_max 0.907
_shelx_estimated_absorpt_t_min 0.845
_reflns_odcompleteness_completeness 99.72
_reflns_odcompleteness_iscentric 1
_reflns_odcompleteness_theta 66.97
_olex2_refinement_description
;
1. Fixed Uiso
 At 1.2 times of:
  All C(H) groups, All C(H,H) groups, All C(H,H,H,H) groups
 At 1.5 times of:
  All C(H,H,H) groups
2. Uiso/Uaniso restraints and constraints
Uanis(O1) \\sim Ueq, Uanis(O10) \\sim Ueq: with sigma of 0.01 and sigma for
terminal atoms of 0.02
3. Others
 Fixed Sof: O5(0.7) O3AA(0.7) H0BA(0.7) H0BB(0.3) H9A(0.7) H9B(0.3) O0AA(0.75)
 H10A(0.75) H10B(0.75) H10C(0.25) H10D(0.25) C4BA(0.7) H4BA(0.7) H4BB(0.7)
 H4BC(0.7) C6AA(0.7) H6AA(0.7) H6AB(0.7) H6AC(0.7) C16(0.7) H16A(0.7) H16B(0.7)
 H16C(0.7) O1(0.25) C3AA(0.3) H3AA(0.3) H3AB(0.3) H3AC(0.3) C1(0.3) H1A(0.3)
 H1B(0.3) H1C(0.3) O7AA(0.3) O8AA(0.3) C3BA(0.3) H3BA(0.3) H3BB(0.3) H3BC(0.3)
4.a Ternary CH refined with riding coordinates:
 C6(H6), C0BA(H0BA), C0BA(H0BB), C9(H9A), C9(H9B), C1AA(H1AA), C4AA(H4AA)
4.b Secondary CH2 refined with riding coordinates:
 C10(H10A,H10B), C10(H10C,H10D), C14(H14A,H14B)
4.c Aromatic/amide H refined with riding coordinates:
 C5AA(H5AA), C7(H7), C2(H2), C3(H3), C4(H4)
4.d Idealised Me refined as rotating group:
 C2BA(H2BA,H2BB,H2BC), C4BA(H4BA,H4BB,H4BC), C2AA(H2AA,H2AB,H2AC), C6AA(H6AA,
 H6AB,H6AC), C16(H16A,H16B,H16C), C3AA(H3AA,H3AB,H3AC), C1(H1A,H1B,H1C),
 C3BA(H3BA,H3BB,H3BC)
;
_olex2_date_sample_data_collection 2019-12-17
_olex2_submission_special_instructions 'No special instructions were received'
_oxdiff_exptl_absorpt_empirical_details
;
Empirical correction (ABSPACK) includes:
- Absorption correction using spherical harmonics
- Frame scaling
;
_oxdiff_exptl_absorpt_empirical_full_max 1.917
_oxdiff_exptl_absorpt_empirical_full_min 0.432

loop_
_space_group_symop_operation_xyz
'x, y, z'
'-x, y, -z'
'x+1/2, y+1/2, z'
'-x+1/2, y+1/2, -z'

loop_
_atom_site_label
_atom_site_type_symbol
_atom_site_fract_x
_atom_site_fract_y
_atom_site_fract_z
_atom_site_U_iso_or_equiv
_atom_site_adp_type
_atom_site_occupancy
_atom_site_site_symmetry_order
_atom_site_calc_flag
_atom_site_refinement_flags_posn
_atom_site_refinement_flags_adp
_atom_site_refinement_flags_occupancy
_atom_site_disorder_assembly
_atom_site_disorder_group
F1 F 0.60433(16) 0.7353(2) 0.08819(15) 0.0739(6) Uani 1 1 d . . . . .
O9 O 0.33113(15) 0.8746(3) 0.24559(14) 0.0602(6) Uani 1 1 d . . . . .
O5 O 0.4044(5) 1.1102(9) 0.3860(4) 0.0608(15) Uani 0.7 1 d . . P A 1
O8 O 0.65683(16) 1.1913(3) 0.05164(16) 0.0626(6) Uani 1 1 d . . . . .
O3BA O 0.56392(19) 1.2643(2) 0.11418(17) 0.0672(6) Uani 1 1 d . . . . .
O10 O 0.3328(2) 0.8402(3) 0.45688(17) 0.0823(8) Uani 1 1 d . U . . .
O3AA O 0.4618(4) 1.1623(8) 0.2877(4) 0.0547(14) Uani 0.7 1 d . . P A 1
C5AA C 0.5329(2) 0.9773(3) 0.13910(17) 0.0450(6) Uani 1 1 d . . . . .
H5AA H 0.499888 1.047190 0.153074 0.054 Uiso 1 1 calc R . . . .
C0AA C 0.5127(2) 0.8337(3) 0.15592(17) 0.0462(6) Uani 1 1 d . . . . .
C6 C 0.4035(2) 0.9250(3) 0.22128(19) 0.0511(7) Uani 1 1 d . . . . .
H6 H 0.372219 0.985205 0.170506 0.061 Uiso 1 1 calc R . . . .
C7 C 0.5917(2) 1.0209(3) 0.1068(2) 0.0523(7) Uani 1 1 d . . . . .
H7 H 0.627754 0.956031 0.092626 0.063 Uiso 1 1 calc R . . . .
C0BA C 0.4415(3) 0.9862(4) 0.3711(2) 0.0588(8) Uani 1 1 d . . . . .
H0BA H 0.498404 0.959193 0.423012 0.071 Uiso 0.7 1 calc R . P A 1
H0BB H 0.493747 0.978036 0.429192 0.071 Uiso 0.3 1 calc R . P A 2
C9 C 0.4703(2) 1.0182(3) 0.2968(2) 0.0551(7) Uani 1 1 d . . . . .
H9A H 0.537143 0.990649 0.313971 0.066 Uiso 0.7 1 calc R . P A 1
H9B H 0.538841 1.009851 0.311613 0.066 Uiso 0.3 1 calc R . P A 2
C11 C 0.6010(2) 1.1716(3) 0.09275(18) 0.0482(6) Uani 1 1 d . . . . .
C13 C 0.4518(2) 0.8053(3) 0.19656(19) 0.0514(7) Uani 1 1 d . . . . .
C15 C 0.5492(2) 0.7164(3) 0.1314(2) 0.0568(7) Uani 1 1 d . . . . .
C1AA C 0.3741(2) 0.8621(3) 0.33829(19) 0.0556(7) Uani 1 1 d . . . . .
H1AA H 0.411268 0.775076 0.355130 0.067 Uiso 1 1 calc R . . . .
O0AA O 0.2693(3) 0.6247(4) 0.4005(3) 0.0760(10) Uani 0.75 1 d . . P B 1
C9AA C 0.3999(2) 1.2156(4) 0.32432(19) 0.0554(7) Uani 1 1 d . . . . .
C1BA C 0.2988(3) 0.7130(4) 0.4774(2) 0.0658(9) Uani 1 1 d . . . . .
C10 C 0.2307(3) 0.7232(7) 0.3320(3) 0.0934(15) Uani 1 1 d . . . . .
H10A H 0.164113 0.743082 0.318472 0.112 Uiso 0.75 1 calc R . P B 1
H10B H 0.234585 0.687614 0.280573 0.112 Uiso 0.75 1 calc R . P B 1
H10C H 0.170640 0.740953 0.282075 0.112 Uiso 0.25 1 calc R . P B 2
H10D H 0.264911 0.646851 0.320204 0.112 Uiso 0.25 1 calc R . P B 2
C4AA C 0.2916(3) 0.8543(5) 0.3645(2) 0.0697(9) Uani 1 1 d . . . . .
H4AA H 0.251757 0.938723 0.346071 0.084 Uiso 1 1 calc R . . . .
C14 C 0.6689(3) 1.3350(4) 0.0313(2) 0.0672(9) Uani 1 1 d . . . . .
H14A H 0.700769 1.389205 0.083833 0.081 Uiso 1 1 calc R . . . .
H14B H 0.607068 1.377436 -0.003167 0.081 Uiso 1 1 calc R . . . .
C2 C 0.5328(3) 0.5802(4) 0.1462(3) 0.0727(10) Uani 1 1 d . . . . .
H2 H 0.560724 0.506360 0.129749 0.087 Uiso 1 1 calc R . . . .
C3 C 0.4331(3) 0.6666(4) 0.2103(2) 0.0693(10) Uani 1 1 d . . . . .
H3 H 0.392169 0.648532 0.236229 0.083 Uiso 1 1 calc R . . . .
C4 C 0.4736(4) 0.5557(4) 0.1864(3) 0.0807(12) Uani 1 1 d . . . . .
H4 H 0.461006 0.464273 0.197373 0.097 Uiso 1 1 calc R . . . .
C2BA C 0.7288(4) 1.3313(7) -0.0182(3) 0.0977(15) Uani 1 1 d . . . . .
H2BA H 0.692885 1.288305 -0.073394 0.147 Uiso 1 1 calc GR . . . .
H2BB H 0.785986 1.278043 0.013394 0.147 Uiso 1 1 calc GR . . . .
H2BC H 0.745752 1.425219 -0.026350 0.147 Uiso 1 1 calc GR . . . .
C4BA C 0.4407(7) 1.3453(10) 0.3733(7) 0.076(2) Uani 0.7 1 d . . P A 1
H4BA H 0.400289 1.378045 0.399370 0.114 Uiso 0.7 1 calc GR . P A 1
H4BB H 0.444524 1.415870 0.334992 0.114 Uiso 0.7 1 calc GR . P A 1
H4BC H 0.503692 1.326471 0.417544 0.114 Uiso 0.7 1 calc GR . P A 1
C2AA C 0.3799(4) 0.6353(8) 0.5423(5) 0.134(3) Uani 1 1 d . . . . .
H2AA H 0.424229 0.610769 0.518726 0.201 Uiso 1 1 calc GR . . . .
H2AB H 0.356735 0.551571 0.558061 0.201 Uiso 1 1 calc GR . . . .
H2AC H 0.411740 0.692956 0.592465 0.201 Uiso 1 1 calc GR . . . .
C6AA C 0.2141(6) 0.7333(11) 0.4963(6) 0.100(2) Uani 0.7 1 d . . P B 1
H6AA H 0.229703 0.799339 0.542665 0.151 Uiso 0.7 1 calc GR . P B 1
H6AB H 0.196613 0.645294 0.512765 0.151 Uiso 0.7 1 calc GR . P B 1
H6AC H 0.161321 0.768420 0.445822 0.151 Uiso 0.7 1 calc GR . P B 1
C16 C 0.2998(5) 1.2293(11) 0.2571(4) 0.091(2) Uani 0.7 1 d . . P A 1
H16A H 0.279654 1.142149 0.226583 0.136 Uiso 0.7 1 calc GR . P A 1
H16B H 0.296789 1.302083 0.217284 0.136 Uiso 0.7 1 calc GR . P A 1
H16C H 0.258267 1.252554 0.283837 0.136 Uiso 0.7 1 calc GR . P A 1
O1 O 0.2181(9) 0.7016(16) 0.4128(8) 0.087(3) Uani 0.25 1 d . U P B 2
C3AA C 0.268(2) 0.772(3) 0.5537(15) 0.114(7) Uani 0.3 1 d . . P B 2
H3AA H 0.318972 0.752848 0.609554 0.172 Uiso 0.3 1 calc GR . P B 2
H3AB H 0.210617 0.725918 0.548558 0.172 Uiso 0.3 1 calc GR . P B 2
H3AC H 0.257280 0.871344 0.547084 0.172 Uiso 0.3 1 calc GR . P B 2
C1 C 0.3117(14) 1.3160(18) 0.2712(14) 0.091(6) Uani 0.3 1 d . . P A 2
H1A H 0.260554 1.261988 0.229094 0.137 Uiso 0.3 1 calc GR . P A 2
H1B H 0.331621 1.386936 0.242638 0.137 Uiso 0.3 1 calc GR . P A 2
H1C H 0.289664 1.359604 0.309964 0.137 Uiso 0.3 1 calc GR . P A 2
O7AA O 0.4244(10) 1.1629(19) 0.2599(8) 0.055(3) Uani 0.3 1 d . . P A 2
O8AA O 0.3681(10) 1.107(2) 0.3560(8) 0.054(3) Uani 0.3 1 d . . P A 2
C3BA C 0.4810(18) 1.310(3) 0.3848(16) 0.095(7) Uani 0.3 1 d . . P A 2
H3BA H 0.463112 1.351001 0.427064 0.142 Uiso 0.3 1 calc GR . P A 2
H3BB H 0.492428 1.383604 0.351941 0.142 Uiso 0.3 1 calc GR . P A 2
H3BC H 0.538335 1.255831 0.413384 0.142 Uiso 0.3 1 calc GR . P A 2

loop_
_atom_site_aniso_label
_atom_site_aniso_U_11
_atom_site_aniso_U_22
_atom_site_aniso_U_33
_atom_site_aniso_U_23
_atom_site_aniso_U_13
_atom_site_aniso_U_12
F1 0.0966(14) 0.0550(11) 0.0966(14) -0.0139(10) 0.0664(12) 0.0006(10)
O9 0.0618(12) 0.0759(15) 0.0521(11) 0.0048(10) 0.0332(10) -0.0104(11)
O5 0.083(4) 0.061(2) 0.055(3) -0.001(3) 0.046(3) 0.005(3)
O8 0.0701(13) 0.0597(14) 0.0763(14) 0.0099(11) 0.0488(12) 0.0004(11)
O3BA 0.0906(16) 0.0453(13) 0.0884(16) 0.0025(11) 0.0601(14) 0.0038(11)
O10 0.128(2) 0.0742(17) 0.0714(15) 0.0006(13) 0.0681(16) -0.0213(16)
O3AA 0.070(4) 0.054(2) 0.056(3) -0.004(3) 0.042(3) -0.007(3)
C5AA 0.0552(15) 0.0427(14) 0.0421(13) -0.0031(11) 0.0256(12) 0.0022(12)
C0AA 0.0565(15) 0.0432(14) 0.0416(13) -0.0028(11) 0.0236(12) -0.0026(12)
C6 0.0591(15) 0.0545(17) 0.0499(14) 0.0028(12) 0.0331(13) -0.0038(13)
C7 0.0627(17) 0.0443(17) 0.0622(17) 0.0066(13) 0.0385(15) 0.0085(13)
C0BA 0.078(2) 0.0600(18) 0.0526(15) -0.0017(13) 0.0409(16) -0.0016(15)
C9 0.0680(18) 0.0529(18) 0.0611(17) -0.0031(14) 0.0436(16) -0.0011(14)
C11 0.0533(15) 0.0468(16) 0.0501(14) 0.0029(12) 0.0275(13) 0.0013(12)
C13 0.0680(18) 0.0448(16) 0.0456(14) -0.0034(11) 0.0284(14) -0.0086(13)
C15 0.0697(18) 0.0471(16) 0.0594(16) -0.0083(14) 0.0332(15) -0.0043(14)
C1AA 0.0692(18) 0.0573(19) 0.0504(15) 0.0070(14) 0.0352(14) 0.0010(15)
O0AA 0.088(2) 0.067(2) 0.083(2) -0.0039(17) 0.047(2) -0.0171(18)
C9AA 0.0679(18) 0.0579(18) 0.0526(15) -0.0028(14) 0.0374(14) 0.0013(14)
C1BA 0.071(2) 0.063(2) 0.077(2) 0.0201(17) 0.0453(18) 0.0033(16)
C10 0.087(3) 0.128(4) 0.078(2) 0.008(3) 0.047(2) -0.031(3)
C4AA 0.083(2) 0.076(2) 0.071(2) 0.0182(19) 0.0530(18) 0.0043(19)
C14 0.0707(19) 0.064(2) 0.071(2) 0.0157(17) 0.0345(17) -0.0111(16)
C2 0.104(3) 0.0420(18) 0.082(2) -0.0137(16) 0.049(2) -0.0045(17)
C3 0.104(3) 0.053(2) 0.0679(19) -0.0048(16) 0.053(2) -0.0200(19)
C4 0.132(4) 0.0411(17) 0.080(2) -0.0065(16) 0.056(3) -0.017(2)
C2BA 0.109(3) 0.111(4) 0.098(3) 0.020(3) 0.068(3) -0.016(3)
C4BA 0.105(7) 0.067(5) 0.082(5) -0.012(4) 0.064(5) -0.007(4)
C2AA 0.102(4) 0.120(5) 0.155(6) 0.056(5) 0.031(4) 0.019(4)
C6AA 0.106(5) 0.132(7) 0.098(5) 0.015(5) 0.077(4) 0.005(5)
C16 0.078(4) 0.116(7) 0.072(3) 0.003(4) 0.027(3) 0.027(4)
O1 0.086(7) 0.107(8) 0.085(6) 0.008(6) 0.054(6) -0.026(6)
C3AA 0.162(19) 0.117(16) 0.116(14) -0.001(13) 0.108(15) -0.012(15)
C1 0.115(12) 0.051(7) 0.140(15) 0.032(9) 0.086(12) 0.030(8)
O7AA 0.086(10) 0.041(4) 0.050(7) -0.002(5) 0.040(6) 0.006(7)
O8AA 0.069(8) 0.056(5) 0.052(8) 0.000(6) 0.040(6) -0.004(7)
C3BA 0.118(18) 0.097(17) 0.072(11) -0.046(11) 0.043(13) -0.026(13)

loop_
_atom_type_symbol
_atom_type_description
_atom_type_scat_dispersion_real
_atom_type_scat_dispersion_imag
_atom_type_scat_source
C C 0.0181 0.0091 'International Tables Vol C Tables 4.2.6.8 and 6.1.1.4'
H H 0.0000 0.0000 'International Tables Vol C Tables 4.2.6.8 and 6.1.1.4'
F F 0.0727 0.0534 'International Tables Vol C Tables 4.2.6.8 and 6.1.1.4'
O O 0.0492 0.0322 'International Tables Vol C Tables 4.2.6.8 and 6.1.1.4'

loop_
_geom_angle_atom_site_label_1
_geom_angle_atom_site_label_2
_geom_angle_atom_site_label_3
_geom_angle
_geom_angle_site_symmetry_1
_geom_angle_site_symmetry_3
_geom_angle_publ_flag
C6 O9 C1AA 107.5(2) . . ?
C0BA O5 C9AA 110.8(5) . . ?
C11 O8 C14 116.0(3) . . ?
C1BA O10 C4AA 108.4(3) . . ?
C9 O3AA C9AA 110.4(5) . . ?
C0AA C5AA H5AA 115.8 . . ?
C7 C5AA H5AA 115.8 . . ?
C7 C5AA C0AA 128.5(3) . . ?
C13 C0AA C5AA 121.3(3) . . ?
C15 C0AA C5AA 123.0(3) . . ?
C15 C0AA C13 115.7(3) . . ?
O9 C6 H6 107.8 . . ?
O9 C6 C9 105.8(2) . . ?
O9 C6 C13 111.4(3) . . ?
C9 C6 H6 107.8 . . ?
C13 C6 H6 107.8 . . ?
C13 C6 C9 115.8(3) . . ?
C5AA C7 H7 119.7 . . ?
C5AA C7 C11 120.5(3) . . ?
C11 C7 H7 119.7 . . ?
O5 C0BA H0BA 109.7 . . ?
O5 C0BA C9 105.7(4) . . ?
O5 C0BA C1AA 117.6(4) . . ?
C9 C0BA H0BA 109.7 . . ?
C9 C0BA H0BB 116.8 . . ?
C9 C0BA O8AA 99.3(6) . . ?
C1AA C0BA H0BA 109.7 . . ?
C1AA C0BA H0BB 116.8 . . ?
C1AA C0BA C9 103.9(3) . . ?
C1AA C0BA O8AA 100.5(6) . . ?
O8AA C0BA H0BB 116.8 . . ?
O3AA C9 C6 118.7(3) . . ?
O3AA C9 C0BA 104.1(4) . . ?
O3AA C9 H9A 109.6 . . ?
C6 C9 C0BA 104.7(3) . . ?
C6 C9 H9A 109.6 . . ?
C6 C9 H9B 115.4 . . ?
C6 C9 O7AA 98.3(6) . . ?
C0BA C9 H9A 109.6 . . ?
C0BA C9 H9B 115.4 . . ?
C0BA C9 O7AA 105.6(7) . . ?
O7AA C9 H9B 115.4 . . ?
O8 C11 C7 110.5(3) . . ?
O3BA C11 O8 124.0(3) . . ?
O3BA C11 C7 125.4(3) . . ?
C0AA C13 C6 120.1(3) . . ?
C3 C13 C0AA 119.6(3) . . ?
C3 C13 C6 120.3(3) . . ?
F1 C15 C0AA 119.1(3) . . ?
F1 C15 C2 115.9(3) . . ?
C2 C15 C0AA 125.1(3) . . ?
O9 C1AA C0BA 105.3(2) . . ?
O9 C1AA H1AA 109.2 . . ?
O9 C1AA C4AA 106.4(3) . . ?
C0BA C1AA H1AA 109.2 . . ?
C0BA C1AA C4AA 117.1(3) . . ?
C4AA C1AA H1AA 109.2 . . ?
C10 O0AA C1BA 102.9(4) . . ?
O5 C9AA O3AA 103.9(5) . . ?
O5 C9AA C4BA 107.0(5) . . ?
O5 C9AA C16 109.9(5) . . ?
O3AA C9AA C4BA 110.1(5) . . ?
O3AA C9AA C16 110.8(4) . . ?
C4BA C9AA C16 114.6(6) . . ?
O7AA C9AA C1 102.6(10) . . ?
O7AA C9AA C3BA 109.0(11) . . ?
O8AA C9AA C1 108.7(9) . . ?
O8AA C9AA O7AA 108.0(11) . . ?
O8AA C9AA C3BA 120.6(13) . . ?
C3BA C9AA C1 106.5(14) . . ?
O10 C1BA O0AA 105.9(3) . . ?
O10 C1BA C2AA 109.4(4) . . ?
O10 C1BA C6AA 113.2(5) . . ?
O10 C1BA C3AA 99.4(8) . . ?
O0AA C1BA C2AA 103.2(5) . . ?
O0AA C1BA C6AA 107.9(5) . . ?
C2AA C1BA C6AA 116.3(5) . . ?
C2AA C1BA C3AA 90.6(10) . . ?
O1 C1BA O10 100.7(6) . . ?
O1 C1BA C2AA 144.8(8) . . ?
O1 C1BA C3AA 102.3(12) . . ?
O0AA C10 H10A 110.7 . . ?
O0AA C10 H10B 110.7 . . ?
O0AA C10 C4AA 105.4(4) . . ?
H10A C10 H10B 108.8 . . ?
H10C C10 H10D 110.3 . . ?
C4AA C10 H10A 110.7 . . ?
C4AA C10 H10B 110.7 . . ?
C4AA C10 H10C 112.8 . . ?
C4AA C10 H10D 112.8 . . ?
O1 C10 H10C 112.8 . . ?
O1 C10 H10D 112.8 . . ?
O1 C10 C4AA 94.5(6) . . ?
O10 C4AA C1AA 107.4(3) . . ?
O10 C4AA C10 103.9(3) . . ?
O10 C4AA H4AA 110.7 . . ?
C1AA C4AA H4AA 110.7 . . ?
C10 C4AA C1AA 113.3(3) . . ?
C10 C4AA H4AA 110.7 . . ?
O8 C14 H14A 110.4 . . ?
O8 C14 H14B 110.4 . . ?
O8 C14 C2BA 106.8(4) . . ?
H14A C14 H14B 108.6 . . ?
C2BA C14 H14A 110.4 . . ?
C2BA C14 H14B 110.4 . . ?
C15 C2 H2 121.0 . . ?
C15 C2 C4 117.9(3) . . ?
C4 C2 H2 121.0 . . ?
C13 C3 H3 119.2 . . ?
C4 C3 C13 121.6(3) . . ?
C4 C3 H3 119.2 . . ?
C2 C4 H4 120.0 . . ?
C3 C4 C2 120.1(3) . . ?
C3 C4 H4 120.0 . . ?
C14 C2BA H2BA 109.5 . . ?
C14 C2BA H2BB 109.5 . . ?
C14 C2BA H2BC 109.5 . . ?
H2BA C2BA H2BB 109.5 . . ?
H2BA C2BA H2BC 109.5 . . ?
H2BB C2BA H2BC 109.5 . . ?
C9AA C4BA H4BA 109.5 . . ?
C9AA C4BA H4BB 109.5 . . ?
C9AA C4BA H4BC 109.5 . . ?
H4BA C4BA H4BB 109.5 . . ?
H4BA C4BA H4BC 109.5 . . ?
H4BB C4BA H4BC 109.5 . . ?
C1BA C2AA H2AA 109.5 . . ?
C1BA C2AA H2AB 109.5 . . ?
C1BA C2AA H2AC 109.5 . . ?
H2AA C2AA H2AB 109.5 . . ?
H2AA C2AA H2AC 109.5 . . ?
H2AB C2AA H2AC 109.5 . . ?
C1BA C6AA H6AA 109.5 . . ?
C1BA C6AA H6AB 109.5 . . ?
C1BA C6AA H6AC 109.5 . . ?
H6AA C6AA H6AB 109.5 . . ?
H6AA C6AA H6AC 109.5 . . ?
H6AB C6AA H6AC 109.5 . . ?
C9AA C16 H16A 109.5 . . ?
C9AA C16 H16B 109.5 . . ?
C9AA C16 H16C 109.5 . . ?
H16A C16 H16B 109.5 . . ?
H16A C16 H16C 109.5 . . ?
H16B C16 H16C 109.5 . . ?
C1BA O1 C10 109.2(8) . . ?
C1BA C3AA H3AA 109.5 . . ?
C1BA C3AA H3AB 109.5 . . ?
C1BA C3AA H3AC 109.5 . . ?
H3AA C3AA H3AB 109.5 . . ?
H3AA C3AA H3AC 109.5 . . ?
H3AB C3AA H3AC 109.5 . . ?
C9AA C1 H1A 109.5 . . ?
C9AA C1 H1B 109.5 . . ?
C9AA C1 H1C 109.5 . . ?
H1A C1 H1B 109.5 . . ?
H1A C1 H1C 109.5 . . ?
H1B C1 H1C 109.5 . . ?
C9AA O7AA C9 103.0(10) . . ?
C9AA O8AA C0BA 105.6(10) . . ?
C9AA C3BA H3BA 109.5 . . ?
C9AA C3BA H3BB 109.5 . . ?
C9AA C3BA H3BC 109.5 . . ?
H3BA C3BA H3BB 109.5 . . ?
H3BA C3BA H3BC 109.5 . . ?
H3BB C3BA H3BC 109.5 . . ?

loop_
_geom_bond_atom_site_label_1
_geom_bond_atom_site_label_2
_geom_bond_distance
_geom_bond_site_symmetry_2
_geom_bond_publ_flag
F1 C15 1.357(4) . ?
O9 C6 1.431(3) . ?
O9 C1AA 1.441(4) . ?
O5 C0BA 1.384(9) . ?
O5 C9AA 1.439(9) . ?
O8 C11 1.339(3) . ?
O8 C14 1.446(4) . ?
O3BA C11 1.193(4) . ?
O10 C1BA 1.424(4) . ?
O10 C4AA 1.438(5) . ?
O3AA C9 1.383(9) . ?
O3AA C9AA 1.442(8) . ?
C5AA H5AA 0.9300 . ?
C5AA C0AA 1.460(4) . ?
C5AA C7 1.317(4) . ?
C0AA C13 1.415(4) . ?
C0AA C15 1.395(4) . ?
C6 H6 0.9800 . ?
C6 C9 1.545(5) . ?
C6 C13 1.519(4) . ?
C7 H7 0.9300 . ?
C7 C11 1.474(4) . ?
C0BA H0BA 0.9800 . ?
C0BA H0BB 0.9800 . ?
C0BA C9 1.548(4) . ?
C0BA C1AA 1.516(5) . ?
C0BA O8AA 1.560(18) . ?
C9 H9A 0.9800 . ?
C9 H9B 0.9800 . ?
C9 O7AA 1.557(17) . ?
C13 C3 1.396(4) . ?
C15 C2 1.369(5) . ?
C1AA H1AA 0.9800 . ?
C1AA C4AA 1.521(4) . ?
O0AA C1BA 1.463(6) . ?
O0AA C10 1.420(7) . ?
C9AA C4BA 1.477(11) . ?
C9AA C16 1.485(7) . ?
C9AA C1 1.592(17) . ?
C9AA O7AA 1.406(16) . ?
C9AA O8AA 1.353(18) . ?
C9AA C3BA 1.53(2) . ?
C1BA C2AA 1.470(7) . ?
C1BA C6AA 1.487(8) . ?
C1BA O1 1.268(13) . ?
C1BA C3AA 1.668(17) . ?
C10 H10A 0.9700 . ?
C10 H10B 0.9700 . ?
C10 H10C 0.9700 . ?
C10 H10D 0.9700 . ?
C10 C4AA 1.519(7) . ?
C10 O1 1.493(12) . ?
C4AA H4AA 0.9800 . ?
C14 H14A 0.9700 . ?
C14 H14B 0.9700 . ?
C14 C2BA 1.498(5) . ?
C2 H2 0.9300 . ?
C2 C4 1.379(6) . ?
C3 H3 0.9300 . ?
C3 C4 1.376(6) . ?
C4 H4 0.9300 . ?
C2BA H2BA 0.9600 . ?
C2BA H2BB 0.9600 . ?
C2BA H2BC 0.9600 . ?
C4BA H4BA 0.9600 . ?
C4BA H4BB 0.9600 . ?
C4BA H4BC 0.9600 . ?
C2AA H2AA 0.9600 . ?
C2AA H2AB 0.9600 . ?
C2AA H2AC 0.9600 . ?
C6AA H6AA 0.9600 . ?
C6AA H6AB 0.9600 . ?
C6AA H6AC 0.9600 . ?
C16 H16A 0.9600 . ?
C16 H16B 0.9600 . ?
C16 H16C 0.9600 . ?
C3AA H3AA 0.9600 . ?
C3AA H3AB 0.9600 . ?
C3AA H3AC 0.9600 . ?
C1 H1A 0.9600 . ?
C1 H1B 0.9600 . ?
C1 H1C 0.9600 . ?
C3BA H3BA 0.9600 . ?
C3BA H3BB 0.9600 . ?
C3BA H3BC 0.9600 . ?

loop_
_geom_torsion_atom_site_label_1
_geom_torsion_atom_site_label_2
_geom_torsion_atom_site_label_3
_geom_torsion_atom_site_label_4
_geom_torsion
_geom_torsion_site_symmetry_1
_geom_torsion_site_symmetry_2
_geom_torsion_site_symmetry_3
_geom_torsion_site_symmetry_4
_geom_torsion_publ_flag
F1 C15 C2 C4 -177.1(3) . . . . ?
O9 C6 C9 O3AA -103.0(4) . . . . ?
O9 C6 C9 C0BA 12.5(3) . . . . ?
O9 C6 C9 O7AA -96.2(7) . . . . ?
O9 C6 C13 C0AA 168.6(2) . . . . ?
O9 C6 C13 C3 -8.6(4) . . . . ?
O9 C1AA C4AA O10 179.4(3) . . . . ?
O9 C1AA C4AA C10 65.2(4) . . . . ?
O5 C0BA C9 O3AA 10.0(5) . . . . ?
O5 C0BA C9 C6 -115.3(4) . . . . ?
O5 C0BA C1AA O9 88.6(4) . . . . ?
O5 C0BA C1AA C4AA -29.3(5) . . . . ?
O10 C1BA O1 C10 48.5(11) . . . . ?
C5AA C0AA C13 C6 1.8(4) . . . . ?
C5AA C0AA C13 C3 179.0(3) . . . . ?
C5AA C0AA C15 F1 -1.5(4) . . . . ?
C5AA C0AA C15 C2 179.5(4) . . . . ?
C5AA C7 C11 O8 -173.8(3) . . . . ?
C5AA C7 C11 O3BA 5.8(5) . . . . ?
C0AA C5AA C7 C11 178.7(3) . . . . ?
C0AA C13 C3 C4 1.0(6) . . . . ?
C0AA C15 C2 C4 1.9(6) . . . . ?
C6 O9 C1AA C0BA 37.5(3) . . . . ?
C6 O9 C1AA C4AA 162.4(3) . . . . ?
C6 C9 O7AA C9AA 123.0(7) . . . . ?
C6 C13 C3 C4 178.2(4) . . . . ?
C7 C5AA C0AA C13 175.7(3) . . . . ?
C7 C5AA C0AA C15 -6.1(5) . . . . ?
C0BA O5 C9AA O3AA -16.4(6) . . . . ?
C0BA O5 C9AA C4BA -132.8(5) . . . . ?
C0BA O5 C9AA C16 102.2(6) . . . . ?
C0BA C9 O7AA C9AA 15.1(9) . . . . ?
C0BA C1AA C4AA O10 -63.3(4) . . . . ?
C0BA C1AA C4AA C10 -177.4(3) . . . . ?
C9 O3AA C9AA O5 23.5(5) . . . . ?
C9 O3AA C9AA C4BA 137.8(6) . . . . ?
C9 O3AA C9AA C16 -94.4(6) . . . . ?
C9 C6 C13 C0AA -70.4(4) . . . . ?
C9 C6 C13 C3 112.4(3) . . . . ?
C9 C0BA C1AA O9 -27.7(3) . . . . ?
C9 C0BA C1AA C4AA -145.7(3) . . . . ?
C9 C0BA O8AA C9AA -32.1(8) . . . . ?
C11 O8 C14 C2BA -176.9(3) . . . . ?
C13 C0AA C15 F1 176.7(3) . . . . ?
C13 C0AA C15 C2 -2.2(5) . . . . ?
C13 C6 C9 O3AA 133.1(4) . . . . ?
C13 C6 C9 C0BA -111.4(3) . . . . ?
C13 C6 C9 O7AA 139.9(7) . . . . ?
C13 C3 C4 C2 -1.4(7) . . . . ?
C15 C0AA C13 C6 -176.5(3) . . . . ?
C15 C0AA C13 C3 0.7(4) . . . . ?
C15 C2 C4 C3 0.0(7) . . . . ?
C1AA O9 C6 C9 -31.1(3) . . . . ?
C1AA O9 C6 C13 95.6(3) . . . . ?
C1AA C0BA C9 O3AA 134.4(3) . . . . ?
C1AA C0BA C9 C6 9.2(3) . . . . ?
C1AA C0BA C9 O7AA 112.4(6) . . . . ?
C1AA C0BA O8AA C9AA -138.2(7) . . . . ?
O0AA C10 C4AA O10 -22.1(5) . . . . ?
O0AA C10 C4AA C1AA 94.2(4) . . . . ?
C9AA O5 C0BA C9 4.3(6) . . . . ?
C9AA O5 C0BA C1AA -111.1(5) . . . . ?
C9AA O3AA C9 C6 95.1(4) . . . . ?
C9AA O3AA C9 C0BA -20.7(5) . . . . ?
C1BA O10 C4AA C1AA -120.8(3) . . . . ?
C1BA O10 C4AA C10 -0.5(4) . . . . ?
C1BA O0AA C10 C4AA 35.1(4) . . . . ?
C10 O0AA C1BA O10 -35.9(4) . . . . ?
C10 O0AA C1BA C2AA -150.7(4) . . . . ?
C10 O0AA C1BA C6AA 85.6(5) . . . . ?
C4AA O10 C1BA O0AA 22.2(4) . . . . ?
C4AA O10 C1BA C2AA 132.8(5) . . . . ?
C4AA O10 C1BA C6AA -95.8(5) . . . . ?
C4AA O10 C1BA O1 -28.7(8) . . . . ?
C4AA O10 C1BA C3AA -133.2(10) . . . . ?
C4AA C10 O1 C1BA -47.3(11) . . . . ?
C14 O8 C11 O3BA -1.7(5) . . . . ?
C14 O8 C11 C7 177.9(3) . . . . ?
C2AA C1BA O1 C10 -100.1(11) . . . . ?
O1 C10 C4AA O10 24.4(7) . . . . ?
O1 C10 C4AA C1AA 140.6(7) . . . . ?
C3AA C1BA O1 C10 150.7(12) . . . . ?
C1 C9AA O7AA C9 -152.7(10) . . . . ?
C1 C9AA O8AA C0BA 156.4(10) . . . . ?
O7AA C9AA O8AA C0BA 45.8(10) . . . . ?
O8AA C0BA C9 C6 -94.2(6) . . . . ?
O8AA C0BA C9 O7AA 9.0(8) . . . . ?
O8AA C0BA C1AA O9 74.7(6) . . . . ?
O8AA C0BA C1AA C4AA -43.3(6) . . . . ?
O8AA C9AA O7AA C9 -38.0(11) . . . . ?
C3BA C9AA O7AA C9 94.8(15) . . . . ?
C3BA C9AA O8AA C0BA -80.4(14) . . . . ?
